data_4063017
_journal_name_full Organometallics
_journal_year 2004
_chemical_formula_sum 'C28 H35 Cl2 N P Ti'
_chemical_formula_weight 535.34
_space_group_IT_number 2
_symmetry_cell_setting triclinic
_symmetry_space_group_name_Hall '-P 1'
_symmetry_space_group_name_H-M 'P -1'
_cell_angle_alpha 81.526(10)
_cell_angle_beta 77.385(10)
_cell_angle_gamma 88.547(11)
_cell_formula_units_Z 2
_cell_length_a 10.394(6)
_cell_length_b 11.240(7)
_cell_length_c 12.855(8)
_cell_measurement_temperature 293(2)
_cell_volume 1449.4(14)
_diffrn_ambient_temperature 293(2)
_exptl_crystal_density_diffrn 1.227
_cod_database_code 4063017

loop_
_symmetry_equiv_pos_as_xyz
'x, y, z'
'-x, -y, -z'

loop_
_atom_site_label
_atom_site_type_symbol
_atom_site_fract_x
_atom_site_fract_y
_atom_site_fract_z
_atom_site_U_iso_or_equiv
_atom_site_adp_type
_atom_site_occupancy
_atom_site_symmetry_multiplicity
_atom_site_calc_flag
_atom_site_refinement_flags
_atom_site_disorder_assembly
_atom_site_disorder_group
Ti1 Ti 0.10402(6) 0.97737(6) 0.23875(5) 0.0525(3) Uani 1 1 d . . .
Cl1 Cl 0.12383(12) 1.09958(11) 0.36394(10) 0.0796(4) Uani 1 1 d . . .
Cl2 Cl 0.20199(13) 1.09453(12) 0.07880(9) 0.0856(4) Uani 1 1 d . . .
P1 P 0.33178(9) 0.76178(9) 0.26510(7) 0.0465(3) Uani 1 1 d . . .
N1 N 0.2244(3) 0.8673(3) 0.2543(2) 0.0511(8) Uani 1 1 d . . .
C1 C -0.1301(5) 1.0179(8) 0.2824(9) 0.124(3) Uani 1 1 d . . .
H1A H -0.1729 1.0888 0.3105 0.149 Uiso 1 1 calc R . .
C2 C -0.0981(6) 0.9977(9) 0.1738(6) 0.118(3) Uani 1 1 d . . .
H2A H -0.1127 1.0542 0.1118 0.142 Uiso 1 1 calc R . .
C3 C -0.0550(6) 0.8823(8) 0.1713(6) 0.107(2) Uani 1 1 d . . .
H3A H -0.0362 0.8419 0.1072 0.128 Uiso 1 1 calc R . .
C4 C -0.0596(6) 0.8293(6) 0.2711(7) 0.105(2) Uani 1 1 d . . .
H4A H -0.0456 0.7433 0.2914 0.126 Uiso 1 1 calc R . .
C5 C -0.1021(6) 0.9082(10) 0.3425(5) 0.116(3) Uani 1 1 d . . .
H5A H -0.1249 0.8879 0.4212 0.139 Uiso 1 1 calc R . .
C6 C 0.4241(5) 0.9012(5) 0.3927(4) 0.0802(14) Uani 1 1 d . . .
H6A H 0.4959 0.9399 0.4107 0.120 Uiso 1 1 calc R . .
H6B H 0.3818 0.8447 0.4533 0.120 Uiso 1 1 calc R . .
H6C H 0.3615 0.9605 0.3744 0.120 Uiso 1 1 calc R . .
C7 C 0.5374(5) 0.9281(5) 0.1988(5) 0.0923(16) Uani 1 1 d . . .
H7A H 0.6119 0.9659 0.2136 0.138 Uiso 1 1 calc R . .
H7B H 0.4726 0.9878 0.1864 0.138 Uiso 1 1 calc R . .
H7C H 0.5653 0.8894 0.1359 0.138 Uiso 1 1 calc R . .
C8 C 0.5802(5) 0.7421(5) 0.3249(5) 0.0928(17) Uani 1 1 d . . .
H8A H 0.6525 0.7834 0.3396 0.139 Uiso 1 1 calc R . .
H8B H 0.6119 0.6981 0.2658 0.139 Uiso 1 1 calc R . .
H8C H 0.5404 0.6873 0.3876 0.139 Uiso 1 1 calc R . .
C9 C 0.4773(4) 0.8341(4) 0.2954(3) 0.0594(10) Uani 1 1 d . . .
C10 C 0.4924(6) 0.6251(5) 0.1130(4) 0.0955(18) Uani 1 1 d . . .
H10A H 0.5019 0.5955 0.0454 0.143 Uiso 1 1 calc R . .
H10B H 0.4887 0.5585 0.1697 0.143 Uiso 1 1 calc R . .
H10C H 0.5663 0.6758 0.1104 0.143 Uiso 1 1 calc R . .
C11 C 0.3740(7) 0.8051(5) 0.0408(4) 0.103(2) Uani 1 1 d . . .
H11A H 0.3912 0.7750 -0.0270 0.155 Uiso 1 1 calc R . .
H11B H 0.4441 0.8585 0.0421 0.155 Uiso 1 1 calc R . .
H11C H 0.2921 0.8479 0.0498 0.155 Uiso 1 1 calc R . .
C12 C 0.2423(7) 0.6216(5) 0.1387(5) 0.1002(18) Uani 1 1 d . . .
H12A H 0.2535 0.5860 0.0739 0.150 Uiso 1 1 calc R . .
H12B H 0.1659 0.6722 0.1451 0.150 Uiso 1 1 calc R . .
H12C H 0.2309 0.5593 0.1997 0.150 Uiso 1 1 calc R . .
C13 C 0.3652(5) 0.6976(4) 0.1344(3) 0.0734(13) Uani 1 1 d . . .
C14 C 0.2583(3) 0.6520(3) 0.3860(3) 0.0455(8) Uani 1 1 d . . .
C15 C 0.1640(4) 0.7080(4) 0.4589(3) 0.0519(9) Uani 1 1 d . . .
H15A H 0.1487 0.7897 0.4421 0.062 Uiso 1 1 calc R . .
C16 C 0.0934(4) 0.6469(4) 0.5542(3) 0.0628(11) Uani 1 1 d . . .
H16A H 0.0324 0.6869 0.6010 0.075 Uiso 1 1 calc R . .
C17 C 0.1145(4) 0.5249(4) 0.5794(3) 0.0690(12) Uani 1 1 d . . .
H17A H 0.0666 0.4822 0.6429 0.083 Uiso 1 1 calc R . .
C18 C 0.2058(4) 0.4676(4) 0.5111(3) 0.0643(11) Uani 1 1 d . . .
H18A H 0.2183 0.3856 0.5294 0.077 Uiso 1 1 calc R . .
C19 C 0.2824(4) 0.5275(3) 0.4132(3) 0.0493(9) Uani 1 1 d . . .
C20 C 0.3781(4) 0.4461(3) 0.3520(3) 0.0548(10) Uani 1 1 d . . .
C21 C 0.3358(5) 0.3642(4) 0.2964(4) 0.0729(13) Uani 1 1 d . . .
H21A H 0.2483 0.3659 0.2902 0.087 Uiso 1 1 calc R . .
C22 C 0.4186(5) 0.2801(4) 0.2499(5) 0.0845(14) Uani 1 1 d . . .
H22A H 0.3868 0.2274 0.2118 0.101 Uiso 1 1 calc R . .
C23 C 0.5487(6) 0.2735(4) 0.2593(4) 0.0834(15) Uani 1 1 d . . .
H23A H 0.6057 0.2182 0.2264 0.100 Uiso 1 1 calc R . .
C24 C 0.5927(5) 0.3519(4) 0.3196(4) 0.0729(13) Uani 1 1 d . . .
H24A H 0.6789 0.3468 0.3293 0.088 Uiso 1 1 calc R . .
C25 C 0.5085(4) 0.4368(4) 0.3646(3) 0.0596(10) Uani 1 1 d . . .
H25A H 0.5390 0.4886 0.4040 0.072 Uiso 1 1 calc R . .
C26 C 0.1278(16) 0.4991(14) -0.1215(14) 0.264(7) Uiso 1 1 d . . .
H26A H 0.1922 0.4992 -0.1844 0.317 Uiso 1 1 calc R . .
C27 C 0.0856(11) 0.4290(10) -0.0285(9) 0.171(3) Uiso 1 1 d . . .
H27A H 0.1427 0.3639 -0.0292 0.205 Uiso 1 1 calc R . .
C28 C -0.0011(11) 0.4083(10) 0.0660(9) 0.173(4) Uiso 1 1 d . . .
H28A H 0.0071 0.3348 0.1079 0.207 Uiso 1 1 calc R . .

loop_
_atom_site_aniso_label
_atom_site_aniso_U_11
_atom_site_aniso_U_22
_atom_site_aniso_U_33
_atom_site_aniso_U_23
_atom_site_aniso_U_13
_atom_site_aniso_U_12
Ti1 0.0462(4) 0.0550(5) 0.0535(4) 0.0008(3) -0.0101(3) -0.0017(3)
Cl1 0.0774(8) 0.0687(8) 0.0934(8) -0.0321(6) -0.0069(6) 0.0005(6)
Cl2 0.0826(8) 0.0848(9) 0.0725(7) 0.0249(6) -0.0052(6) 0.0053(7)
P1 0.0502(6) 0.0433(6) 0.0442(5) -0.0060(4) -0.0064(4) -0.0017(4)
N1 0.0590(19) 0.0488(19) 0.0453(16) -0.0048(14) -0.0115(14) -0.0050(16)
C1 0.040(3) 0.158(7) 0.181(8) -0.064(6) -0.010(4) 0.012(4)
C2 0.068(4) 0.169(8) 0.116(5) 0.030(5) -0.046(4) -0.022(4)
C3 0.077(4) 0.148(7) 0.107(5) -0.035(5) -0.031(3) -0.029(4)
C4 0.074(4) 0.102(5) 0.138(6) 0.011(5) -0.031(4) -0.039(3)
C5 0.056(3) 0.209(9) 0.077(4) -0.002(5) -0.007(3) -0.043(4)
C6 0.085(3) 0.078(3) 0.090(3) -0.027(3) -0.033(3) -0.014(3)
C7 0.082(3) 0.067(3) 0.112(4) 0.003(3) 0.007(3) -0.025(3)
C8 0.062(3) 0.072(3) 0.146(5) -0.004(3) -0.033(3) -0.005(3)
C9 0.046(2) 0.050(2) 0.079(3) -0.002(2) -0.0124(19) -0.0049(18)
C10 0.118(4) 0.079(3) 0.074(3) -0.020(3) 0.016(3) 0.027(3)
C11 0.165(6) 0.091(4) 0.045(2) -0.006(2) -0.008(3) 0.022(4)
C12 0.143(5) 0.086(4) 0.093(4) -0.036(3) -0.056(4) 0.008(4)
C13 0.109(4) 0.061(3) 0.050(2) -0.015(2) -0.014(2) 0.010(3)
C14 0.047(2) 0.044(2) 0.0470(19) -0.0071(16) -0.0123(16) -0.0037(16)
C15 0.052(2) 0.051(2) 0.052(2) -0.0069(18) -0.0088(18) 0.0027(18)
C16 0.054(2) 0.072(3) 0.058(2) -0.003(2) -0.0056(19) 0.005(2)
C17 0.064(3) 0.068(3) 0.061(2) 0.010(2) 0.004(2) -0.006(2)
C18 0.062(3) 0.051(2) 0.073(3) 0.005(2) -0.008(2) -0.004(2)
C19 0.045(2) 0.047(2) 0.054(2) -0.0025(17) -0.0096(16) -0.0061(17)
C20 0.056(2) 0.040(2) 0.064(2) 0.0000(18) -0.0088(19) -0.0044(18)
C21 0.063(3) 0.057(3) 0.098(3) -0.020(3) -0.011(2) -0.007(2)
C22 0.090(4) 0.058(3) 0.111(4) -0.033(3) -0.019(3) -0.003(3)
C23 0.089(4) 0.058(3) 0.099(4) -0.021(3) -0.004(3) 0.012(3)
C24 0.059(3) 0.079(3) 0.077(3) -0.008(3) -0.011(2) 0.011(2)
C25 0.059(3) 0.057(3) 0.063(2) -0.0086(19) -0.0132(19) 0.000(2)

loop_
_geom_bond_atom_site_label_1
_geom_bond_atom_site_label_2
_geom_bond_distance
_geom_bond_site_symmetry_2
_geom_bond_publ_flag
Ti1 N1 1.759(3) . ?
Ti1 Cl1 2.3087(17) . ?
Ti1 Cl2 2.3139(16) . ?
Ti1 C4 2.337(5) . ?
Ti1 C5 2.346(5) . ?
Ti1 C3 2.369(6) . ?
Ti1 C2 2.418(6) . ?
Ti1 C1 2.422(5) . ?
P1 N1 1.619(3) . ?
P1 C14 1.866(4) . ?
P1 C9 1.874(4) . ?
P1 C13 1.885(4) . ?
C1 C2 1.413(10) . ?
C1 C5 1.415(10) . ?
C2 C3 1.363(9) . ?
C3 C4 1.324(9) . ?
C4 C5 1.366(9) . ?
C6 C9 1.547(6) . ?
C7 C9 1.535(6) . ?
C8 C9 1.537(6) . ?
C10 C13 1.530(7) . ?
C11 C13 1.564(6) . ?
C12 C13 1.541(8) . ?
C14 C15 1.405(5) . ?
C14 C19 1.421(5) . ?
C15 C16 1.378(5) . ?
C16 C17 1.385(6) . ?
C17 C18 1.363(6) . ?
C18 C19 1.418(5) . ?
C19 C20 1.506(5) . ?
C20 C21 1.380(6) . ?
C20 C25 1.398(6) . ?
C21 C22 1.375(6) . ?
C22 C23 1.384(8) . ?
C23 C24 1.400(7) . ?
C24 C25 1.382(6) . ?
C26 C27 1.324(17) . ?
C26 C28 1.750(16) 2_565 ?
C27 C28 1.339(12) . ?
C28 C26 1.750(16) 2_565 ?
